data_8106962
loop_
_publ_author_name
'Oswald, Tim'
'Schmidtmann, Marc'
'Beckhaus, Ruediger'

_publ_section_title
;
 Crystal structure of (\h
 5-pentamethylcyclopentadienyl)titanium(III)dichloride (THF), C14H23Cl2OTi
;
_journal_issue 2
_journal_name_full 'Zeitschrift f\"ur Kristallographie - New Crystal Structures'
_journal_page_first 637
_journal_page_last 639
_journal_paper_doi 10.1515/ncrs-2015-0221
_journal_volume 231
_journal_year 2016
_chemical_formula_structural TiCl2(C10H15)(C4H8O)
_chemical_formula_sum 'C14 H23 Cl2 O Ti'
_chemical_formula_weight 326.12
_space_group_crystal_system monoclinic
_space_group_IT_number 14
_space_group_name_Hall '-P 2ybc'
_space_group_name_H-M_alt 'P 1 21/c 1'
_atom_sites_solution_hydrogens difmap
_atom_sites_solution_primary direct
_atom_sites_solution_secondary difmap
_cell_angle_alpha 90
_cell_angle_beta 103.2452(18)
_cell_angle_gamma 90
_cell_formula_units_Z 4
_cell_length_a 12.3163(7)
_cell_length_b 9.0436(5)
_cell_length_c 15.0774(8)
_cell_measurement_reflns_used 9885
_cell_measurement_temperature 200(2)
_cell_measurement_theta_max 29.75
_cell_measurement_theta_min 2.65
_cell_volume 1634.70(16)
_computing_cell_refinement 'Bruker SAINT V8.34A'
_computing_data_collection 'Bruker APEX2'
_computing_data_reduction 'Bruker SAINT V8.34A'
_computing_structure_refinement 'SHELXL-2014/7 (Sheldrick, 2014)'
_computing_structure_solution 'SHELXS-2013/1 (Sheldrick, 2013)'
_diffrn_ambient_temperature 200(2)
_diffrn_measured_fraction_theta_full 1.000
_diffrn_measured_fraction_theta_max 1.000
_diffrn_measurement_device_type 'Bruker APEX-II CCD'
_diffrn_measurement_method '\f and \w scans'
_diffrn_radiation_type MoK\a
_diffrn_radiation_wavelength 0.71073
_diffrn_reflns_av_R_equivalents 0.0285
_diffrn_reflns_av_unetI/netI 0.0111
_diffrn_reflns_Laue_measured_fraction_full 1.000
_diffrn_reflns_Laue_measured_fraction_max 1.000
_diffrn_reflns_limit_h_max 17
_diffrn_reflns_limit_h_min -17
_diffrn_reflns_limit_k_max 12
_diffrn_reflns_limit_k_min -12
_diffrn_reflns_limit_l_max 21
_diffrn_reflns_limit_l_min -21
_diffrn_reflns_number 75844
_diffrn_reflns_point_group_measured_fraction_full 1.000
_diffrn_reflns_point_group_measured_fraction_max 1.000
_diffrn_reflns_theta_full 25.242
_diffrn_reflns_theta_max 30.034
_diffrn_reflns_theta_min 1.699
_diffrn_source 'sealed tube'
_exptl_absorpt_coefficient_mu 0.838
_exptl_absorpt_correction_T_max 1.0000
_exptl_absorpt_correction_T_min 0.9596
_exptl_absorpt_correction_type multi-scan
_exptl_absorpt_process_details 'SADABS-2014/5 (Sheldrick)'
_exptl_crystal_colour blue
_exptl_crystal_density_diffrn 1.325
_exptl_crystal_description block
_exptl_crystal_F_000 684
_exptl_crystal_size_max 0.200
_exptl_crystal_size_mid 0.160
_exptl_crystal_size_min 0.160
_refine_diff_density_max 0.538
_refine_diff_density_min -0.353
_refine_diff_density_rms 0.060
_refine_ls_extinction_coef .
_refine_ls_extinction_method none
_refine_ls_goodness_of_fit_ref 1.086
_refine_ls_hydrogen_treatment constr
_refine_ls_matrix_type full
_refine_ls_number_parameters 168
_refine_ls_number_reflns 4787
_refine_ls_number_restraints 0
_refine_ls_restrained_S_all 1.086
_refine_ls_R_factor_all 0.0494
_refine_ls_R_factor_gt 0.0418
_refine_ls_shift/su_max 0.001
_refine_ls_shift/su_mean 0.000
_refine_ls_structure_factor_coef Fsqd
_refine_ls_weighting_details 'w=1/[\s^2^(Fo^2^)+(0.0500P)^2^+1.0000P] where P=(Fo^2^+2Fc^2^)/3'
_refine_ls_weighting_scheme calc
_refine_ls_wR_factor_gt 0.1086
_refine_ls_wR_factor_ref 0.1142
_reflns_Friedel_coverage 0.000
_reflns_Friedel_fraction_full .
_reflns_Friedel_fraction_max .
_reflns_number_gt 4111
_reflns_number_total 4787
_reflns_threshold_expression 'I > 2\s(I)'
_cod_data_source_file suppl_ncrs-2015-0221_suppl.cif
_cod_data_source_block to142
_cod_original_sg_symbol_H-M 'P 21/c'
_cod_database_code 8106962
_shelx_space_group_comment
;
The symmetry employed for this shelxl refinement is uniquely defined
by the following loop, which should always be used as a source of
symmetry information in preference to the above space-group names.
They are only intended as comments.
;
_shelx_estimated_absorpt_t_min 0.850
_shelx_estimated_absorpt_t_max 0.878

loop_
_space_group_symop_operation_xyz
'x, y, z'
'-x, y+1/2, -z+1/2'
'-x, -y, -z'
'x, -y-1/2, z-1/2'

loop_
_atom_site_label
_atom_site_type_symbol
_atom_site_fract_x
_atom_site_fract_y
_atom_site_fract_z
_atom_site_U_iso_or_equiv
_atom_site_adp_type
_atom_site_occupancy
_atom_site_site_symmetry_order
_atom_site_calc_flag
_atom_site_refinement_flags_posn
_atom_site_refinement_flags_adp
_atom_site_refinement_flags_occupancy
_atom_site_disorder_assembly
_atom_site_disorder_group
Ti1 Ti 0.24672(3) 0.26671(3) 0.45044(2) 0.03245(9) Uani 1 1 d . . . . .
Cl1 Cl 0.37418(5) 0.35360(7) 0.36869(4) 0.05486(15) Uani 1 1 d . . . . .
Cl2 Cl 0.19317(5) 0.03427(6) 0.39011(4) 0.05355(15) Uani 1 1 d . . . . .
O1 O 0.37059(11) 0.18304(15) 0.55681(9) 0.0408(3) Uani 1 1 d . . . . .
C1 C 0.19349(17) 0.4129(2) 0.56316(12) 0.0423(4) Uani 1 1 d . . . . .
C2 C 0.1100(2) 0.3111(3) 0.5310(2) 0.0568(6) Uani 1 1 d . . . . .
C3 C 0.0654(2) 0.3397(3) 0.4403(2) 0.0712(9) Uani 1 1 d . . . . .
C4 C 0.1214(3) 0.4583(4) 0.41413(15) 0.0754(10) Uani 1 1 d . . . . .
C5 C 0.2030(2) 0.5061(2) 0.49165(18) 0.0538(6) Uani 1 1 d . . . . .
C6 C 0.2609(4) 0.4266(5) 0.65956(18) 0.1132(16) Uani 1 1 d . . . . .
H6A H 0.2774 0.3278 0.6859 0.170 Uiso 1 1 calc R U . . .
H6B H 0.2183 0.4825 0.6958 0.170 Uiso 1 1 calc R U . . .
H6C H 0.3309 0.4784 0.6598 0.170 Uiso 1 1 calc R U . . .
C7 C 0.0707(4) 0.1924(4) 0.5860(5) 0.155(3) Uani 1 1 d . . . . .
H7A H 0.0957 0.0957 0.5692 0.233 Uiso 1 1 calc R U . . .
H7B H -0.0110 0.1938 0.5738 0.233 Uiso 1 1 calc R U . . .
H7C H 0.1016 0.2103 0.6510 0.233 Uiso 1 1 calc R U . . .
C8 C -0.0330(3) 0.2596(6) 0.3813(5) 0.186(4) Uani 1 1 d . . . . .
H8A H -0.0503 0.3031 0.3201 0.279 Uiso 1 1 calc R U . . .
H8B H -0.0979 0.2690 0.4083 0.279 Uiso 1 1 calc R U . . .
H8C H -0.0145 0.1548 0.3772 0.279 Uiso 1 1 calc R U . . .
C9 C 0.0987(6) 0.5284(7) 0.3209(2) 0.192(4) Uani 1 1 d . . . . .
H9A H 0.0871 0.4508 0.2743 0.288 Uiso 1 1 calc R U . . .
H9B H 0.1624 0.5897 0.3156 0.288 Uiso 1 1 calc R U . . .
H9C H 0.0316 0.5901 0.3123 0.288 Uiso 1 1 calc R U . . .
C10 C 0.2809(4) 0.6344(3) 0.4975(4) 0.140(2) Uani 1 1 d . . . . .
H10A H 0.3512 0.6117 0.5410 0.210 Uiso 1 1 calc R U . . .
H10B H 0.2470 0.7222 0.5180 0.210 Uiso 1 1 calc R U . . .
H10C H 0.2956 0.6533 0.4373 0.210 Uiso 1 1 calc R U . . .
C11 C 0.48411(19) 0.2397(3) 0.58373(18) 0.0597(6) Uani 1 1 d . . . . .
H11A H 0.4836 0.3474 0.5953 0.072 Uiso 1 1 calc R U . . .
H11B H 0.5249 0.2211 0.5353 0.072 Uiso 1 1 calc R U . . .
C12 C 0.5376(2) 0.1589(4) 0.6686(2) 0.0718(8) Uani 1 1 d . . . . .
H12A H 0.6183 0.1449 0.6728 0.086 Uiso 1 1 calc R U . . .
H12B H 0.5275 0.2131 0.7232 0.086 Uiso 1 1 calc R U . . .
C13 C 0.4786(3) 0.0152(3) 0.65969(19) 0.0714(8) Uani 1 1 d . . . . .
H13A H 0.4795 -0.0274 0.7204 0.086 Uiso 1 1 calc R U . . .
H13B H 0.5135 -0.0561 0.6248 0.086 Uiso 1 1 calc R U . . .
C14 C 0.3621(2) 0.0507(3) 0.60974(18) 0.0633(7) Uani 1 1 d . . . . .
H14A H 0.3299 -0.0320 0.5692 0.076 Uiso 1 1 calc R U . . .
H14B H 0.3143 0.0692 0.6531 0.076 Uiso 1 1 calc R U . . .

loop_
_atom_site_aniso_label
_atom_site_aniso_U_11
_atom_site_aniso_U_22
_atom_site_aniso_U_33
_atom_site_aniso_U_23
_atom_site_aniso_U_13
_atom_site_aniso_U_12
Ti1 0.03823(17) 0.03431(16) 0.02474(14) -0.00305(10) 0.00705(11) 0.00620(12)
Cl1 0.0697(3) 0.0578(3) 0.0457(3) 0.0053(2) 0.0311(2) 0.0032(3)
Cl2 0.0640(3) 0.0442(3) 0.0526(3) -0.0183(2) 0.0136(2) -0.0036(2)
O1 0.0429(7) 0.0389(6) 0.0377(6) 0.0069(5) 0.0034(5) 0.0036(5)
C1 0.0521(11) 0.0461(10) 0.0281(8) -0.0093(7) 0.0077(7) 0.0118(8)
C2 0.0578(13) 0.0402(10) 0.0863(17) -0.0082(11) 0.0452(13) -0.0013(9)
C3 0.0434(11) 0.0763(18) 0.0830(18) -0.0450(16) -0.0081(12) 0.0192(12)
C4 0.107(2) 0.090(2) 0.0299(9) 0.0111(11) 0.0173(11) 0.0696(19)
C5 0.0653(13) 0.0276(8) 0.0792(16) -0.0031(9) 0.0389(12) 0.0021(8)
C6 0.136(3) 0.147(3) 0.0395(13) -0.0375(17) -0.0165(16) 0.078(3)
C7 0.170(4) 0.069(2) 0.295(7) 0.034(3) 0.192(5) 0.010(3)
C8 0.0493(17) 0.193(5) 0.277(7) -0.178(5) -0.044(3) 0.033(2)
C9 0.286(7) 0.250(7) 0.0534(18) 0.068(3) 0.063(3) 0.214(6)
C10 0.140(4) 0.0383(14) 0.286(7) -0.021(3) 0.138(4) -0.0226(18)
C11 0.0446(11) 0.0719(16) 0.0561(13) 0.0104(11) -0.0023(10) -0.0052(10)
C12 0.0556(14) 0.085(2) 0.0646(15) 0.0110(14) -0.0066(12) 0.0146(14)
C13 0.088(2) 0.0618(15) 0.0585(14) 0.0143(12) 0.0054(13) 0.0326(14)
C14 0.0759(16) 0.0478(12) 0.0600(14) 0.0217(11) 0.0028(12) -0.0016(11)

loop_
_atom_type_symbol
_atom_type_description
_atom_type_scat_dispersion_real
_atom_type_scat_dispersion_imag
_atom_type_scat_source
C C 0.0033 0.0016 'International Tables Vol C Tables 4.2.6.8 and 6.1.1.4'
H H 0.0000 0.0000 'International Tables Vol C Tables 4.2.6.8 and 6.1.1.4'
Cl Cl 0.1484 0.1585 'International Tables Vol C Tables 4.2.6.8 and 6.1.1.4'
O O 0.0106 0.0060 'International Tables Vol C Tables 4.2.6.8 and 6.1.1.4'
Ti Ti 0.2776 0.4457 'International Tables Vol C Tables 4.2.6.8 and 6.1.1.4'

loop_
_geom_angle_atom_site_label_1
_geom_angle_atom_site_label_2
_geom_angle_atom_site_label_3
_geom_angle
_geom_angle_site_symmetry_1
_geom_angle_site_symmetry_3
O1 Ti1 C3 133.10(10) . .
O1 Ti1 C4 142.05(8) . .
C3 Ti1 C4 34.91(12) . .
O1 Ti1 Cl2 93.71(4) . .
C3 Ti1 Cl2 92.84(7) . .
C4 Ti1 Cl2 118.22(10) . .
O1 Ti1 C2 98.67(8) . .
C3 Ti1 C2 34.61(11) . .
C4 Ti1 C2 57.86(10) . .
Cl2 Ti1 C2 100.70(6) . .
O1 Ti1 Cl1 93.78(4) . .
C3 Ti1 Cl1 128.77(10) . .
C4 Ti1 Cl1 96.66(9) . .
Cl2 Ti1 Cl1 105.17(2) . .
C2 Ti1 Cl1 150.41(6) . .
O1 Ti1 C5 107.61(8) . .
C3 Ti1 C5 58.34(9) . .
C4 Ti1 C5 35.62(10) . .
Cl2 Ti1 C5 151.07(7) . .
C2 Ti1 C5 57.70(8) . .
Cl1 Ti1 C5 92.97(6) . .
O1 Ti1 C1 85.67(6) . .
C3 Ti1 C1 57.43(8) . .
C4 Ti1 C1 57.86(7) . .
Cl2 Ti1 C1 133.40(6) . .
C2 Ti1 C1 34.32(8) . .
Cl1 Ti1 C1 121.39(6) . .
C5 Ti1 C1 34.44(8) . .
C14 O1 C11 108.73(17) . .
C14 O1 Ti1 126.03(14) . .
C11 O1 Ti1 124.96(13) . .
C2 C1 C5 108.6(2) . .
C2 C1 C6 126.5(3) . .
C5 C1 C6 124.9(3) . .
C2 C1 Ti1 71.43(11) . .
C5 C1 Ti1 72.27(11) . .
C6 C1 Ti1 123.95(16) . .
C3 C2 C1 108.5(2) . .
C3 C2 C7 125.3(4) . .
C1 C2 C7 126.1(4) . .
C3 C2 Ti1 71.65(14) . .
C1 C2 Ti1 74.25(11) . .
C7 C2 Ti1 121.91(19) . .
C2 C3 C4 108.6(2) . .
C2 C3 C8 125.2(4) . .
C4 C3 C8 126.1(4) . .
C2 C3 Ti1 73.74(13) . .
C4 C3 Ti1 72.63(14) . .
C8 C3 Ti1 122.42(19) . .
C3 C4 C5 107.8(2) . .
C3 C4 C9 126.5(4) . .
C5 C4 C9 125.7(4) . .
C3 C4 Ti1 72.46(14) . .
C5 C4 Ti1 73.98(12) . .
C9 C4 Ti1 120.60(19) . .
C1 C5 C4 106.4(2) . .
C1 C5 C10 126.1(3) . .
C4 C5 C10 127.4(3) . .
C1 C5 Ti1 73.29(11) . .
C4 C5 Ti1 70.40(12) . .
C10 C5 Ti1 123.23(19) . .
C1 C6 H6A 109.5 . .
C1 C6 H6B 109.5 . .
H6A C6 H6B 109.5 . .
C1 C6 H6C 109.5 . .
H6A C6 H6C 109.5 . .
H6B C6 H6C 109.5 . .
C2 C7 H7A 109.5 . .
C2 C7 H7B 109.5 . .
H7A C7 H7B 109.5 . .
C2 C7 H7C 109.5 . .
H7A C7 H7C 109.5 . .
H7B C7 H7C 109.5 . .
C3 C8 H8A 109.5 . .
C3 C8 H8B 109.5 . .
H8A C8 H8B 109.5 . .
C3 C8 H8C 109.5 . .
H8A C8 H8C 109.5 . .
H8B C8 H8C 109.5 . .
C4 C9 H9A 109.5 . .
C4 C9 H9B 109.5 . .
H9A C9 H9B 109.5 . .
C4 C9 H9C 109.5 . .
H9A C9 H9C 109.5 . .
H9B C9 H9C 109.5 . .
C5 C10 H10A 109.5 . .
C5 C10 H10B 109.5 . .
H10A C10 H10B 109.5 . .
C5 C10 H10C 109.5 . .
H10A C10 H10C 109.5 . .
H10B C10 H10C 109.5 . .
O1 C11 C12 105.9(2) . .
O1 C11 H11A 110.6 . .
C12 C11 H11A 110.6 . .
O1 C11 H11B 110.6 . .
C12 C11 H11B 110.6 . .
H11A C11 H11B 108.7 . .
C13 C12 C11 104.0(2) . .
C13 C12 H12A 111.0 . .
C11 C12 H12A 111.0 . .
C13 C12 H12B 111.0 . .
C11 C12 H12B 111.0 . .
H12A C12 H12B 109.0 . .
C12 C13 C14 104.5(2) . .
C12 C13 H13A 110.8 . .
C14 C13 H13A 110.8 . .
C12 C13 H13B 110.8 . .
C14 C13 H13B 110.8 . .
H13A C13 H13B 108.9 . .
O1 C14 C13 105.8(2) . .
O1 C14 H14A 110.6 . .
C13 C14 H14A 110.6 . .
O1 C14 H14B 110.6 . .
C13 C14 H14B 110.6 . .
H14A C14 H14B 108.7 . .

loop_
_geom_bond_atom_site_label_1
_geom_bond_atom_site_label_2
_geom_bond_distance
_geom_bond_site_symmetry_2
Ti1 O1 2.0859(13) .
Ti1 C3 2.300(2) .
Ti1 C4 2.302(2) .
Ti1 Cl2 2.3252(6) .
Ti1 C2 2.326(2) .
Ti1 Cl1 2.3427(6) .
Ti1 C5 2.349(2) .
Ti1 C1 2.3616(17) .
O1 C14 1.456(3) .
O1 C11 1.457(3) .
C1 C2 1.383(3) .
C1 C5 1.394(3) .
C1 C6 1.505(3) .
C2 C3 1.376(4) .
C2 C7 1.503(4) .
C3 C4 1.380(5) .
C3 C8 1.514(4) .
C4 C5 1.423(4) .
C4 C9 1.508(4) .
C5 C10 1.495(4) .
C6 H6A 0.9800 .
C6 H6B 0.9800 .
C6 H6C 0.9800 .
C7 H7A 0.9800 .
C7 H7B 0.9800 .
C7 H7C 0.9800 .
C8 H8A 0.9800 .
C8 H8B 0.9800 .
C8 H8C 0.9800 .
C9 H9A 0.9800 .
C9 H9B 0.9800 .
C9 H9C 0.9800 .
C10 H10A 0.9800 .
C10 H10B 0.9800 .
C10 H10C 0.9800 .
C11 C12 1.489(3) .
C11 H11A 0.9900 .
C11 H11B 0.9900 .
C12 C13 1.480(4) .
C12 H12A 0.9900 .
C12 H12B 0.9900 .
C13 C14 1.494(4) .
C13 H13A 0.9900 .
C13 H13B 0.9900 .
C14 H14A 0.9900 .
C14 H14B 0.9900 .

loop_
_geom_torsion_atom_site_label_1
_geom_torsion_atom_site_label_2
_geom_torsion_atom_site_label_3
_geom_torsion_atom_site_label_4
_geom_torsion
_geom_torsion_site_symmetry_1
_geom_torsion_site_symmetry_2
_geom_torsion_site_symmetry_3
_geom_torsion_site_symmetry_4
C5 C1 C2 C3 -0.8(2) . . . .
C6 C1 C2 C3 177.1(2) . . . .
Ti1 C1 C2 C3 -63.92(16) . . . .
C5 C1 C2 C7 -178.6(2) . . . .
C6 C1 C2 C7 -0.7(4) . . . .
Ti1 C1 C2 C7 118.3(3) . . . .
C5 C1 C2 Ti1 63.13(14) . . . .
C6 C1 C2 Ti1 -119.0(2) . . . .
C1 C2 C3 C4 0.9(3) . . . .
C7 C2 C3 C4 178.7(3) . . . .
Ti1 C2 C3 C4 -64.77(17) . . . .
C1 C2 C3 C8 -175.9(2) . . . .
C7 C2 C3 C8 1.9(4) . . . .
Ti1 C2 C3 C8 118.5(3) . . . .
C1 C2 C3 Ti1 65.62(15) . . . .
C7 C2 C3 Ti1 -116.6(3) . . . .
C2 C3 C4 C5 -0.6(3) . . . .
C8 C3 C4 C5 176.1(3) . . . .
Ti1 C3 C4 C5 -66.07(16) . . . .
C2 C3 C4 C9 -179.0(3) . . . .
C8 C3 C4 C9 -2.4(4) . . . .
Ti1 C3 C4 C9 115.5(3) . . . .
C2 C3 C4 Ti1 65.49(16) . . . .
C8 C3 C4 Ti1 -117.8(3) . . . .
C2 C1 C5 C4 0.4(2) . . . .
C6 C1 C5 C4 -177.5(2) . . . .
Ti1 C1 C5 C4 63.02(14) . . . .
C2 C1 C5 C10 178.1(2) . . . .
C6 C1 C5 C10 0.2(4) . . . .
Ti1 C1 C5 C10 -119.3(3) . . . .
C2 C1 C5 Ti1 -62.59(14) . . . .
C6 C1 C5 Ti1 119.5(2) . . . .
C3 C4 C5 C1 0.1(2) . . . .
C9 C4 C5 C1 178.6(2) . . . .
Ti1 C4 C5 C1 -64.97(15) . . . .
C3 C4 C5 C10 -177.6(3) . . . .
C9 C4 C5 C10 0.9(4) . . . .
Ti1 C4 C5 C10 117.4(3) . . . .
C3 C4 C5 Ti1 65.06(16) . . . .
C9 C4 C5 Ti1 -116.5(3) . . . .
C14 O1 C11 C12 -12.5(3) . . . .
Ti1 O1 C11 C12 173.33(17) . . . .
O1 C11 C12 C13 28.5(3) . . . .
C11 C12 C13 C14 -33.5(3) . . . .
C11 O1 C14 C13 -8.4(3) . . . .
Ti1 O1 C14 C13 165.68(16) . . . .
C12 C13 C14 O1 26.1(3) . . . .
